data_1001582
loop_
_publ_author_name
'Domenges, B'
'Hervieu, M'
'Raveau, B'

_publ_section_title
;
Ordered substitution of "CO~3~" groups for CuO~4~ square groups in the
"123" structure. The oxycarbonate Y~4~Sr~8~Cu~11~CO~3~O~25~, n=4 member
of the series Y~n~Sr~2n~Cu~3n-1~CO~3~O~7n-3~
;
_journal_coden_ASTM PHYCE6
_journal_name_full 'Physica C (Amsterdam) (152,1988-)'
_journal_page_first 65
_journal_page_last 78
_journal_paper_doi 10.1016/0921-4534(93)90424-O
_journal_volume 207
_journal_year 1993
_chemical_formula_structural 'Y4 Sr8 Cu11 (C O3) O25'
_chemical_formula_sum 'C Cu11 O28 Sr8 Y4'
_chemical_name_systematic
;
Yttrium strontium copper carbonate oxide (4/8/11/1/25)
;
_space_group_IT_number 35
_symmetry_cell_setting orthorhombic
_symmetry_Int_Tables_number 35
_symmetry_space_group_name_Hall 'B -2 -2'
_symmetry_space_group_name_H-M 'B m 2 m'
_cell_angle_alpha 90
_cell_angle_beta 90
_cell_angle_gamma 90
_cell_formula_units_Z 2
_cell_length_a 15.311
_cell_length_b 3.851
_cell_length_c 22.371
_cell_volume 1319.1
_cod_depositor_comments
;
 Correcting the summary chemical formula by changing it from 'Cu11 O28 Sr8 Y4'
 to 'C Cu11 O28 Sr8 Y4'.

 Antanas Vaitkus,
 2018-07-07
;
_cod_database_code 1001582

loop_
_symmetry_equiv_pos_as_xyz
x,y,z
-x,y,-z
-x,y,z
x,y,-z
1/2+x,y,1/2+z
1/2-x,y,1/2-z
1/2-x,y,1/2+z
1/2+x,y,1/2-z

loop_
_atom_site_label
_atom_site_type_symbol
_atom_site_symmetry_multiplicity
_atom_site_Wyckoff_symbol
_atom_site_fract_x
_atom_site_fract_y
_atom_site_fract_z
_atom_site_occupancy
_atom_site_attached_hydrogens
_atom_site_calc_flag
Y1 Y3+ 8 f 0.125 0.5 0.74 1. 0 d
Sr1 Sr2+ 8 f 0.125 0.5 -0.0935 1. 0 d
Sr2 Sr2+ 8 f 0.3572 0.5 -0.0935 1. 0 d
Cu1 Cu2+ 4 e 0. 0. 0.819 1. 0 d
Cu2 Cu2+ 8 f 0.25 0. 0.819 1. 0 d
Cu3 Cu2+ 4 e 0.5 0. 0.8265 1. 0 d
Cu4 Cu2+ 2 a 0. 0. 0. 1. 0 d
Cu5 Cu2+ 4 d 0.25 0. 0. 1. 0 d
C1 C4+ 2 b 0.5 0. 0. 1. 0 d
O1 O2- 8 f 0.125 0. 0.8075 1. 0 d
O2 O2- 8 f 0.375 0. 0.827 1. 0 d
O3 O2- 4 e 0. 0.5 0.8115 1. 0 d
O4 O2- 8 f 0.25 0.5 0.8115 1. 0 d
O5 O2- 4 e 0.5 0.5 0.828 1. 0 d
O6 O2- 4 e 0. 0. -0.0825 1. 0 d
O7 O2- 8 f 0.25 0. -0.0825 1. 0 d
O8 O2- 4 d 0.5858 0. 0. 0.5 0 d
O9 O2- 8 f 0.5435 0. -0.05 0.5 0 d
O10 O2- 2 a 0. 0.5 0. 1. 0 d
O11 O2- 4 d 0.25 0.5 0. 1. 0 d

loop_
_atom_type_symbol
_atom_type_oxidation_number
Y3+ 3.000
Sr2+ 2.000
Cu2+ 2.180
C4+ 4.000
O2- -2.000
